data_2232006
loop_
_publ_author_name
'Ma, Yanni'
'Cao, Fangjun'
'Zhu, Bin'
'Hu, Weigang'
'Zhou, Le'

_publ_section_title
;
 2-(4-Bromophenyl)-3,4-dihydroisoquinolin-2-ium thiocyanate hemihydrate
;
_journal_coeditor_code NG5230
_journal_issue 10
_journal_name_full 'Acta Crystallographica Section E'
_journal_page_first o2766
_journal_paper_doi 10.1107/S1600536811038542
_journal_volume 67
_journal_year 2011
_chemical_formula_iupac 'C15 H13 Br N +, C N S -, 0.5H2 O'
_chemical_formula_moiety 'C15 H13 Br N , C N S , 0.5(H2 O)'
_chemical_formula_sum 'C16 H14 Br N2 O0.5 S'
_chemical_formula_weight 354.26
_chemical_name_systematic
;
2-(4-Bromophenyl)-3,4-dihydroisoquinolin-2-ium thiocyanate hemihydrate
;
_space_group_IT_number 2
_symmetry_cell_setting triclinic
_symmetry_space_group_name_Hall '-P 1'
_symmetry_space_group_name_H-M 'P -1'
_atom_sites_solution_hydrogens geom
_atom_sites_solution_primary direct
_atom_sites_solution_secondary difmap
_audit_creation_method SHELXL-97
_cell_angle_alpha 81.174(2)
_cell_angle_beta 66.6990(10)
_cell_angle_gamma 68.3680(10)
_cell_formula_units_Z 2
_cell_length_a 9.0211(12)
_cell_length_b 9.2685(12)
_cell_length_c 10.7284(14)
_cell_measurement_reflns_used 2388
_cell_measurement_temperature 296(2)
_cell_measurement_theta_max 25.50
_cell_measurement_theta_min 2.61
_cell_volume 765.81(17)
_computing_cell_refinement 'SAINT (Bruker, 2004)'
_computing_data_collection 'APEX2 (Bruker, 2004)'
_computing_data_reduction 'SAINT (Bruker, 2004)'
_computing_molecular_graphics 'SHELXTL (Sheldrick, 2008)'
_computing_publication_material 'SHELXTL (Sheldrick, 2008)'
_computing_structure_refinement 'SHELXL97 (Sheldrick, 2008)'
_computing_structure_solution 'SHELXS97 (Sheldrick, 2008)'
_diffrn_ambient_temperature 296(2)
_diffrn_measured_fraction_theta_full 0.993
_diffrn_measured_fraction_theta_max 0.993
_diffrn_measurement_device_type 'Bruker SMART APEXII CCD area-detector'
_diffrn_measurement_method 'phi and omega scans'
_diffrn_radiation_monochromator graphite
_diffrn_radiation_source 'fine-focus sealed tube'
_diffrn_radiation_type MoK\a
_diffrn_radiation_wavelength 0.71073
_diffrn_reflns_av_R_equivalents 0.0146
_diffrn_reflns_av_sigmaI/netI 0.0235
_diffrn_reflns_limit_h_max 10
_diffrn_reflns_limit_h_min -10
_diffrn_reflns_limit_k_max 11
_diffrn_reflns_limit_k_min -11
_diffrn_reflns_limit_l_max 12
_diffrn_reflns_limit_l_min -12
_diffrn_reflns_number 5705
_diffrn_reflns_theta_full 25.50
_diffrn_reflns_theta_max 25.50
_diffrn_reflns_theta_min 2.61
_diffrn_standards_decay_% 0
_diffrn_standards_interval_count 0
_diffrn_standards_interval_time 0
_diffrn_standards_number 0
_exptl_absorpt_coefficient_mu 2.815
_exptl_absorpt_correction_T_max 0.4223
_exptl_absorpt_correction_T_min 0.3334
_exptl_absorpt_correction_type multi-scan
_exptl_absorpt_process_details '(SADABS; Sheldrick, 1996)'
_exptl_crystal_colour yellow
_exptl_crystal_density_diffrn 1.536
_exptl_crystal_density_method 'not measured'
_exptl_crystal_description block
_exptl_crystal_F_000 358
_exptl_crystal_size_max 0.50
_exptl_crystal_size_mid 0.41
_exptl_crystal_size_min 0.37
_refine_diff_density_max 0.535
_refine_diff_density_min -0.528
_refine_ls_extinction_method none
_refine_ls_goodness_of_fit_ref 1.037
_refine_ls_hydrogen_treatment constr
_refine_ls_matrix_type full
_refine_ls_number_parameters 190
_refine_ls_number_reflns 2824
_refine_ls_number_restraints 0
_refine_ls_restrained_S_all 1.037
_refine_ls_R_factor_all 0.0477
_refine_ls_R_factor_gt 0.0344
_refine_ls_shift/su_max 0.000
_refine_ls_shift/su_mean 0.000
_refine_ls_structure_factor_coef Fsqd
_refine_ls_weighting_details 'calc w=1/[\s^2^(Fo^2^)+(0.0542P)^2^+0.2978P] where P=(Fo^2^+2Fc^2^)/3'
_refine_ls_weighting_scheme calc
_refine_ls_wR_factor_gt 0.0922
_refine_ls_wR_factor_ref 0.1000
_reflns_number_gt 2262
_reflns_number_total 2824
_reflns_threshold_expression >2sigma(I)
_cod_data_source_file ng5230.cif
_cod_data_source_block I
_cod_original_sg_symbol_H-M P-1
_cod_database_code 2232006
_cod_database_fobs_code 2232006

loop_
_symmetry_equiv_pos_as_xyz
'x, y, z'
'-x, -y, -z'

loop_
_atom_site_type_symbol
_atom_site_label
_atom_site_fract_x
_atom_site_fract_y
_atom_site_fract_z
_atom_site_U_iso_or_equiv
_atom_site_adp_type
_atom_site_calc_flag
_atom_site_refinement_flags
_atom_site_occupancy
_atom_site_symmetry_multiplicity
S S1 0.93320(15) 0.24168(14) 0.06970(15) 0.0945(4) Uani d . 1 1
N N2 0.8517(6) 0.1537(4) 0.3422(5) 0.0945(12) Uani d . 1 1
C C16 0.8864(5) 0.1895(4) 0.2255(6) 0.0872(15) Uani d . 1 1
O O1 0.8821(10) -0.0376(8) 0.5473(7) 0.116(2) Uani d P 0.50 1
H H1W 0.9000 0.0172 0.4752 0.174 Uiso d PR 0.50 1
H H2W 0.9526 -0.0671 0.5878 0.174 Uiso d PR 0.50 1
C C1 0.6164(4) 0.7282(3) 0.1329(3) 0.0490(7) Uani d . 1 1
C C2 0.5976(4) 0.6630(4) 0.0343(3) 0.0606(8) Uani d . 1 1
H H2 0.6783 0.5695 -0.0052 0.073 Uiso calc R 1 1
C C3 0.4598(5) 0.7367(5) -0.0051(3) 0.0662(9) Uani d . 1 1
H H3 0.4470 0.6930 -0.0711 0.079 Uiso calc R 1 1
C C4 0.3401(4) 0.8761(4) 0.0538(4) 0.0632(9) Uani d . 1 1
H H4 0.2474 0.9260 0.0267 0.076 Uiso calc R 1 1
C C5 0.3568(4) 0.9415(4) 0.1519(4) 0.0598(8) Uani d . 1 1
H H5 0.2751 1.0350 0.1908 0.072 Uiso calc R 1 1
C C6 0.4943(4) 0.8696(3) 0.1936(3) 0.0515(7) Uani d . 1 1
C C7 0.5176(4) 0.9260(4) 0.3058(4) 0.0660(9) Uani d . 1 1
H H7A 0.4658 1.0382 0.3104 0.079 Uiso calc R 1 1
H H7B 0.4580 0.8836 0.3913 0.079 Uiso calc R 1 1
C C8 0.7013(5) 0.8819(4) 0.2877(4) 0.0629(9) Uani d . 1 1
H H8A 0.7538 0.9462 0.2169 0.076 Uiso calc R 1 1
H H8B 0.7081 0.9013 0.3713 0.076 Uiso calc R 1 1
C C9 0.7584(4) 0.6529(3) 0.1743(3) 0.0491(7) Uani d . 1 1
H H9 0.8271 0.5522 0.1445 0.059 Uiso calc R 1 1
C C10 0.9469(4) 0.6359(3) 0.2869(3) 0.0449(6) Uani d . 1 1
C C11 0.9916(4) 0.4784(3) 0.3128(3) 0.0494(7) Uani d . 1 1
H H11 0.9240 0.4245 0.3102 0.059 Uiso calc R 1 1
C C12 1.1367(4) 0.4012(3) 0.3427(3) 0.0527(7) Uani d . 1 1
H H12 1.1687 0.2947 0.3591 0.063 Uiso calc R 1 1
C C13 1.2341(4) 0.4834(4) 0.3479(3) 0.0507(7) Uani d . 1 1
C C14 1.1875(4) 0.6411(4) 0.3261(3) 0.0606(8) Uani d . 1 1
H H14 1.2528 0.6953 0.3324 0.073 Uiso calc R 1 1
C C15 1.0429(4) 0.7188(4) 0.2946(3) 0.0581(8) Uani d . 1 1
H H15 1.0108 0.8254 0.2787 0.070 Uiso calc R 1 1
N N1 0.7980(3) 0.7159(3) 0.2511(2) 0.0453(5) Uani d . 1 1
Br Br1 1.43677(4) 0.37833(4) 0.38559(4) 0.06978(17) Uani d . 1 1

loop_
_atom_site_aniso_label
_atom_site_aniso_U_11
_atom_site_aniso_U_22
_atom_site_aniso_U_33
_atom_site_aniso_U_12
_atom_site_aniso_U_13
_atom_site_aniso_U_23
S1 0.0726(7) 0.0938(8) 0.1153(9) -0.0129(6) -0.0337(6) -0.0381(7)
N2 0.128(3) 0.070(2) 0.126(3) -0.049(2) -0.083(3) 0.028(2)
C16 0.077(3) 0.0439(19) 0.169(5) -0.0073(17) -0.079(3) -0.017(3)
O1 0.129(6) 0.122(5) 0.094(4) -0.048(5) -0.043(4) 0.025(4)
C1 0.0478(16) 0.0527(16) 0.0527(17) -0.0200(13) -0.0231(13) 0.0025(13)
C2 0.0553(18) 0.071(2) 0.0596(19) -0.0198(16) -0.0237(16) -0.0079(16)
C3 0.063(2) 0.093(3) 0.0567(19) -0.035(2) -0.0304(17) 0.0040(18)
C4 0.0551(19) 0.075(2) 0.070(2) -0.0301(18) -0.0341(17) 0.0235(18)
C5 0.0534(18) 0.0529(17) 0.075(2) -0.0188(14) -0.0284(16) 0.0091(16)
C6 0.0513(17) 0.0452(16) 0.0610(18) -0.0181(13) -0.0249(14) 0.0068(13)
C7 0.063(2) 0.0480(17) 0.089(3) -0.0078(15) -0.0378(19) -0.0109(17)
C8 0.072(2) 0.0457(17) 0.081(2) -0.0122(15) -0.0429(19) -0.0071(15)
C9 0.0499(16) 0.0464(16) 0.0522(17) -0.0148(13) -0.0202(14) -0.0041(13)
C10 0.0473(15) 0.0500(16) 0.0427(15) -0.0196(13) -0.0201(12) 0.0019(12)
C11 0.0534(16) 0.0449(16) 0.0541(17) -0.0156(13) -0.0229(14) -0.0059(13)
C12 0.0562(18) 0.0475(16) 0.0515(17) -0.0120(14) -0.0203(14) -0.0055(13)
C13 0.0446(15) 0.0642(19) 0.0420(15) -0.0158(14) -0.0181(13) 0.0023(13)
C14 0.064(2) 0.069(2) 0.069(2) -0.0383(17) -0.0360(17) 0.0174(16)
C15 0.066(2) 0.0523(17) 0.071(2) -0.0303(15) -0.0380(17) 0.0173(15)
N1 0.0501(13) 0.0415(12) 0.0505(13) -0.0173(10) -0.0235(11) 0.0005(10)
Br1 0.0550(2) 0.0851(3) 0.0708(3) -0.01661(17) -0.03359(17) 0.00511(18)

loop_
_atom_type_symbol
_atom_type_description
_atom_type_scat_dispersion_real
_atom_type_scat_dispersion_imag
_atom_type_scat_source
C C 0.0033 0.0016 'International Tables Vol C Tables 4.2.6.8 and 6.1.1.4'
H H 0.0000 0.0000 'International Tables Vol C Tables 4.2.6.8 and 6.1.1.4'
N N 0.0061 0.0033 'International Tables Vol C Tables 4.2.6.8 and 6.1.1.4'
S S 0.1246 0.1234 'International Tables Vol C Tables 4.2.6.8 and 6.1.1.4'
Br Br -0.2901 2.4595 'International Tables Vol C Tables 4.2.6.8 and 6.1.1.4'
O O 0.0106 0.0060 'International Tables Vol C Tables 4.2.6.8 and 6.1.1.4'

loop_
_geom_angle_atom_site_label_1
_geom_angle_atom_site_label_2
_geom_angle_atom_site_label_3
_geom_angle
C16 N2 O1 154.6(4)
N2 C16 S1 178.6(4)
N2 O1 H1W 14.7
N2 O1 H2W 134.1
H1W O1 H2W 120.7
C2 C1 C6 120.3(3)
C2 C1 C9 120.5(3)
C6 C1 C9 119.2(3)
C3 C2 C1 120.1(3)
C3 C2 H2 120.0
C1 C2 H2 120.0
C2 C3 C4 119.7(3)
C2 C3 H3 120.1
C4 C3 H3 120.1
C5 C4 C3 120.8(3)
C5 C4 H4 119.6
C3 C4 H4 119.6
C4 C5 C6 120.6(3)
C4 C5 H5 119.7
C6 C5 H5 119.7
C5 C6 C1 118.5(3)
C5 C6 C7 124.6(3)
C1 C6 C7 116.8(3)
C8 C7 C6 113.0(3)
C8 C7 H7A 109.0
C6 C7 H7A 109.0
C8 C7 H7B 109.0
C6 C7 H7B 109.0
H7A C7 H7B 107.8
N1 C8 C7 111.9(3)
N1 C8 H8A 109.2
C7 C8 H8A 109.2
N1 C8 H8B 109.2
C7 C8 H8B 109.2
H8A C8 H8B 107.9
N1 C9 C1 124.0(3)
N1 C9 H9 118.0
C1 C9 H9 118.0
C11 C10 C15 120.9(3)
C11 C10 N1 119.8(2)
C15 C10 N1 119.4(2)
C12 C11 C10 119.8(3)
C12 C11 H11 120.1
C10 C11 H11 120.1
C11 C12 C13 119.3(3)
C11 C12 H12 120.4
C13 C12 H12 120.4
C14 C13 C12 121.2(3)
C14 C13 Br1 118.9(2)
C12 C13 Br1 119.9(2)
C13 C14 C15 119.7(3)
C13 C14 H14 120.2
C15 C14 H14 120.2
C10 C15 C14 119.2(3)
C10 C15 H15 120.4
C14 C15 H15 120.4
C9 N1 C10 121.8(2)
C9 N1 C8 118.7(2)
C10 N1 C8 118.9(2)

loop_
_geom_bond_atom_site_label_1
_geom_bond_atom_site_label_2
_geom_bond_distance
S1 C16 1.597(6)
N2 C16 1.189(6)
N2 O1 2.642(8)
O1 H1W 0.8500
O1 H2W 0.8500
C1 C2 1.388(4)
C1 C6 1.409(4)
C1 C9 1.422(4)
C2 C3 1.376(5)
C2 H2 0.9300
C3 C4 1.385(5)
C3 H3 0.9300
C4 C5 1.374(5)
C4 H4 0.9300
C5 C6 1.386(4)
C5 H5 0.9300
C6 C7 1.497(5)
C7 C8 1.490(5)
C7 H7A 0.9700
C7 H7B 0.9700
C8 N1 1.486(4)
C8 H8A 0.9700
C8 H8B 0.9700
C9 N1 1.297(4)
C9 H9 0.9300
C10 C11 1.379(4)
C10 C15 1.384(4)
C10 N1 1.444(3)
C11 C12 1.379(4)
C11 H11 0.9300
C12 C13 1.379(4)
C12 H12 0.9300
C13 C14 1.373(4)
C13 Br1 1.899(3)
C14 C15 1.384(4)
C14 H14 0.9300
C15 H15 0.9300

loop_
_geom_hbond_atom_site_label_D
_geom_hbond_atom_site_label_H
_geom_hbond_atom_site_label_A
_geom_hbond_site_symmetry_A
_geom_hbond_distance_DH
_geom_hbond_distance_HA
_geom_hbond_distance_DA
_geom_hbond_angle_DHA
O1 H1W N2 . 0.85 1.83 2.642(8) 158.5
O1 H2W N2 2_756 0.85 2.04 2.879(9) 171.3
C5 H5 O1 2_666 0.93 2.60 3.133(8) 117
C9 H9 S1 . 0.93 2.81 3.709(3) 162
C12 H12 O1 2_756 0.93 2.57 3.438(8) 156
C14 H14 Cg2 1_655 0.93 2.87 3.447(4) 121

loop_
_geom_torsion_atom_site_label_1
_geom_torsion_atom_site_label_2
_geom_torsion_atom_site_label_3
_geom_torsion_atom_site_label_4
_geom_torsion
O1 N2 C16 S1 -134(17)
C6 C1 C2 C3 0.3(5)
C9 C1 C2 C3 179.9(3)
C1 C2 C3 C4 0.1(5)
C2 C3 C4 C5 -0.4(5)
C3 C4 C5 C6 0.3(5)
C4 C5 C6 C1 0.1(5)
C4 C5 C6 C7 -175.8(3)
C2 C1 C6 C5 -0.4(4)
C9 C1 C6 C5 179.9(3)
C2 C1 C6 C7 175.8(3)
C9 C1 C6 C7 -3.8(4)
C5 C6 C7 C8 -151.8(3)
C1 C6 C7 C8 32.3(4)
C6 C7 C8 N1 -46.7(4)
C2 C1 C9 N1 170.0(3)
C6 C1 C9 N1 -10.3(4)
C15 C10 C11 C12 -2.0(4)
N1 C10 C11 C12 177.9(3)
C10 C11 C12 C13 0.8(4)
C11 C12 C13 C14 1.0(5)
C11 C12 C13 Br1 -178.8(2)
C12 C13 C14 C15 -1.8(5)
Br1 C13 C14 C15 178.1(3)
C11 C10 C15 C14 1.3(5)
N1 C10 C15 C14 -178.6(3)
C13 C14 C15 C10 0.6(5)
C1 C9 N1 C10 -178.1(3)
C1 C9 N1 C8 -6.4(4)
C11 C10 N1 C9 -37.9(4)
C15 C10 N1 C9 142.1(3)
C11 C10 N1 C8 150.5(3)
C15 C10 N1 C8 -29.6(4)
C7 C8 N1 C9 35.1(4)
C7 C8 N1 C10 -152.9(3)
